data_4329868
loop_
_publ_author_name
'Catherine Bronner'
'Oliver S. Wenger'

_publ_contact_author
;
        Oliver S. Wenger
        Georg-August-Universitat Goettingen
        Institut fur Anorganische Chemie
    Tammannstrasse 4
        37077 GOETTINGEN
    GERMANY
;
_publ_contact_author_email oliver.wenger@chemie.uni-goettingen.de
_publ_contact_author_fax '0049 551-39-3373'
_publ_contact_author_phone '0049 551-39-3002'
_publ_section_title
;
 Proton-Coupled Electron Transfer between 4-Cyanophenol and Photoexcited
 Rhenium(I) Complexes with Different Protonatable Sites
;
_journal_name_full 'Inorganic Chemistry'
_journal_page_first 8275
_journal_page_last 8283
_journal_paper_doi 10.1021/ic300834c
_journal_volume 51
_journal_year 2012
_chemical_formula_moiety '2(C17 H12 N4 O3 Re), 2(F6 P), C3 H6 O, H2 O'
_chemical_formula_sum 'C37 H32 F12 N8 O8 P2 Re2'
_chemical_formula_weight 1379.05
_chemical_name_systematic
;
 ?
;
_space_group_IT_number 15
_symmetry_cell_setting monoclinic
_symmetry_space_group_name_Hall '-C 2yc'
_symmetry_space_group_name_H-M 'C 1 2/c 1'
_atom_sites_solution_hydrogens geom
_atom_sites_solution_primary direct
_atom_sites_solution_secondary difmap
_audit_creation_method SHELXL-97
_cell_angle_alpha 90.00
_cell_angle_beta 109.374(8)
_cell_angle_gamma 90.00
_cell_formula_units_Z 4
_cell_length_a 23.463(4)
_cell_length_b 9.4086(16)
_cell_length_c 21.361(3)
_cell_measurement_reflns_used 9665
_cell_measurement_temperature 100(2)
_cell_measurement_theta_max 29.97
_cell_measurement_theta_min 2.35
_cell_volume 4448.5(13)
_computing_cell_refinement 'Bruker SAINT'
_computing_data_collection 'Bruker APEX2'
_computing_data_reduction 'Bruker SAINT'
_computing_molecular_graphics 'Bruker SHELXTL'
_computing_publication_material 'Bruker SHELXTL'
_computing_structure_refinement 'SHELXL-97 (Sheldrick, 2008)'
_computing_structure_solution 'SHELXS-97 (Sheldrick, 2008)'
_diffrn_ambient_temperature 100(2)
_diffrn_measured_fraction_theta_full 0.996
_diffrn_measured_fraction_theta_max 0.996
_diffrn_measurement_device_type 'Bruker APEX-II CCD'
_diffrn_measurement_method '\f and \w scans'
_diffrn_radiation_monochromator graphite
_diffrn_radiation_source 'fine-focus sealed tube'
_diffrn_radiation_type MoK\a
_diffrn_radiation_wavelength 0.71073
_diffrn_reflns_av_R_equivalents 0.0329
_diffrn_reflns_av_sigmaI/netI 0.0154
_diffrn_reflns_limit_h_max 33
_diffrn_reflns_limit_h_min -33
_diffrn_reflns_limit_k_max 13
_diffrn_reflns_limit_k_min -13
_diffrn_reflns_limit_l_max 30
_diffrn_reflns_limit_l_min -30
_diffrn_reflns_number 90266
_diffrn_reflns_theta_full 30.10
_diffrn_reflns_theta_max 30.10
_diffrn_reflns_theta_min 1.84
_exptl_absorpt_coefficient_mu 5.620
_exptl_absorpt_correction_T_max 0.7664
_exptl_absorpt_correction_T_min 0.3228
_exptl_absorpt_correction_type multi-scan
_exptl_absorpt_process_details sadabs
_exptl_crystal_colour yellow
_exptl_crystal_density_diffrn 2.059
_exptl_crystal_description plate
_exptl_crystal_F_000 2648
_exptl_crystal_size_max 0.26
_exptl_crystal_size_mid 0.14
_exptl_crystal_size_min 0.05
_refine_diff_density_max 1.188
_refine_diff_density_min -0.701
_refine_diff_density_rms 0.093
_refine_ls_extinction_method none
_refine_ls_goodness_of_fit_ref 1.109
_refine_ls_hydrogen_treatment riding
_refine_ls_matrix_type full
_refine_ls_number_parameters 333
_refine_ls_number_reflns 6518
_refine_ls_number_restraints 0
_refine_ls_restrained_S_all 1.109
_refine_ls_R_factor_all 0.0266
_refine_ls_R_factor_gt 0.0174
_refine_ls_shift/su_max 0.002
_refine_ls_shift/su_mean 0.000
_refine_ls_structure_factor_coef Fsqd
_refine_ls_weighting_details 'calc w=1/[\s^2^(Fo^2^)+(0.0107P)^2^+12.0356P] where P=(Fo^2^+2Fc^2^)/3'
_refine_ls_weighting_scheme calc
_refine_ls_wR_factor_gt 0.0356
_refine_ls_wR_factor_ref 0.0402
_reflns_number_gt 5529
_reflns_number_total 6518
_reflns_threshold_expression >2sigma(I)
_cod_data_source_file ic300834c_si_002.cif
_cod_data_source_block RebpypzCO3PF6
_cod_original_sg_symbol_H-M 'C 1 2/c 1 '
_cod_database_code 4329868

loop_
_symmetry_equiv_pos_as_xyz
'x, y, z'
'-x, y, -z+1/2'
'x+1/2, y+1/2, z'
'-x+1/2, y+1/2, -z+1/2'
'-x, -y, -z'
'x, -y, z-1/2'
'-x+1/2, -y+1/2, -z'
'x+1/2, -y+1/2, z-1/2'

loop_
_atom_site_label
_atom_site_type_symbol
_atom_site_fract_x
_atom_site_fract_y
_atom_site_fract_z
_atom_site_U_iso_or_equiv
_atom_site_adp_type
_atom_site_occupancy
_atom_site_symmetry_multiplicity
_atom_site_calc_flag
_atom_site_refinement_flags
C1 C 0.12725(11) 0.7635(2) 0.19256(11) 0.0235(4) Uani 1 1 d .
H1 H 0.1344(2) 0.7179(13) 0.2345(12) 0.028 Uiso 1 1 calc R
C2 C 0.09551(12) 0.8896(2) 0.18023(12) 0.0271(5) Uani 1 1 d .
H2 H 0.0805(5) 0.9284(12) 0.2117(10) 0.032 Uiso 1 1 calc R
C3 C 0.08641(12) 0.9574(3) 0.12032(12) 0.0289(5) Uani 1 1 d .
H3 H 0.0649(7) 1.043(3) 0.1108(3) 0.035 Uiso 1 1 calc R
C4 C 0.10927(11) 0.8974(2) 0.07440(12) 0.0250(5) Uani 1 1 d .
H4 H 0.10409(19) 0.9435(14) 0.0336(12) 0.030 Uiso 1 1 calc R
C5 C 0.13992(10) 0.7688(2) 0.08891(10) 0.0183(4) Uani 1 1 d .
C6 C 0.16412(10) 0.6942(2) 0.04234(10) 0.0178(4) Uani 1 1 d .
C7 C 0.16104(10) 0.7503(2) -0.01895(11) 0.0207(4) Uani 1 1 d .
H7 H 0.1445(5) 0.836(3) -0.0316(4) 0.025 Uiso 1 1 calc R
C8 C 0.18377(10) 0.6720(2) -0.06017(11) 0.0227(4) Uani 1 1 d .
H8 H 0.18199(11) 0.7083(11) -0.1017(12) 0.027 Uiso 1 1 calc R
C9 C 0.20914(10) 0.5402(2) -0.03982(11) 0.0223(4) Uani 1 1 d .
H9 H 0.2255(5) 0.4813(16) -0.0694(8) 0.027 Uiso 1 1 calc R
C10 C 0.21162(10) 0.4905(2) 0.02209(10) 0.0201(4) Uani 1 1 d .
H10 H 0.2299(5) 0.400(3) 0.0367(4) 0.024 Uiso 1 1 calc R
C11 C 0.04798(11) 0.4654(2) 0.12154(12) 0.0251(5) Uani 1 1 d .
H11 H 0.0540(2) 0.5221(18) 0.1578(12) 0.030 Uiso 1 1 calc R
C12 C -0.00983(12) 0.4242(3) 0.08508(13) 0.0297(5) Uani 1 1 d .
H12 H -0.0422(11) 0.4579(11) 0.0982(4) 0.036 Uiso 1 1 calc R
C13 C 0.02538(11) 0.2959(3) 0.01654(12) 0.0267(5) Uani 1 1 d .
H13 H 0.0190(2) 0.2335(19) -0.0205(11) 0.032 Uiso 1 1 calc R
C14 C 0.08369(11) 0.3376(2) 0.05157(11) 0.0222(4) Uani 1 1 d .
H14 H 0.1151(9) 0.3058(10) 0.0382(4) 0.027 Uiso 1 1 calc R
C15 C 0.18334(12) 0.4500(2) 0.24484(11) 0.0267(5) Uani 1 1 d .
C16 C 0.21850(11) 0.3024(2) 0.15594(11) 0.0232(4) Uani 1 1 d .
C17 C 0.26964(11) 0.5614(2) 0.20335(11) 0.0229(4) Uani 1 1 d .
C18 C 0.05459(16) 0.7611(4) 0.7896(2) 0.0668(11) Uani 1 1 d .
C19 C -0.0119(3) 0.7842(5) 0.7740(3) 0.0334(11) Uani 0.50 1 d P
N1 N 0.14869(8) 0.70193(18) 0.14772(9) 0.0189(3) Uani 1 1 d .
N2 N 0.18915(8) 0.56522(19) 0.06257(8) 0.0175(3) Uani 1 1 d .
N3 N 0.09566(8) 0.42361(19) 0.10475(9) 0.0196(4) Uani 1 1 d .
N4 N -0.02248(9) 0.3392(2) 0.03217(10) 0.0295(4) Uani 1 1 d .
O1 O 0.18103(10) 0.4277(2) 0.29683(9) 0.0416(5) Uani 1 1 d .
O2 O 0.23346(9) 0.18717(18) 0.15271(9) 0.0334(4) Uani 1 1 d .
O3 O 0.31705(8) 0.60568(19) 0.23060(9) 0.0304(4) Uani 1 1 d .
O4 O 0.0000 0.3964(3) 0.7500 0.0535(8) Uani 1 2 d S
O5 O -0.0291(3) 0.8124(5) 0.8192(2) 0.0666(15) Uani 0.50 1 d P
F1 F 0.07224(7) 1.06126(18) -0.07519(8) 0.0388(4) Uani 1 1 d .
F2 F 0.14754(7) 1.01461(15) -0.11636(7) 0.0324(3) Uani 1 1 d .
F3 F 0.14831(10) 1.2449(2) -0.14531(10) 0.0591(5) Uani 1 1 d .
F4 F 0.07386(10) 1.29278(19) -0.10350(9) 0.0548(5) Uani 1 1 d .
F5 F 0.06123(8) 1.1205(2) -0.18112(8) 0.0511(5) Uani 1 1 d .
F6 F 0.15903(8) 1.18616(19) -0.03914(8) 0.0461(4) Uani 1 1 d .
P1 P 0.11054(3) 1.15309(7) -0.11035(3) 0.02858(14) Uani 1 1 d .
Re1 Re 0.189025(4) 0.492527(8) 0.159130(4) 0.01775(3) Uani 1 1 d .

loop_
_atom_site_aniso_label
_atom_site_aniso_U_11
_atom_site_aniso_U_22
_atom_site_aniso_U_33
_atom_site_aniso_U_23
_atom_site_aniso_U_13
_atom_site_aniso_U_12
C1 0.0347(13) 0.0223(10) 0.0164(10) -0.0029(8) 0.0123(9) -0.0037(9)
C2 0.0389(13) 0.0224(11) 0.0244(11) -0.0077(9) 0.0164(11) -0.0024(10)
C3 0.0407(14) 0.0201(10) 0.0279(12) -0.0013(9) 0.0140(11) 0.0053(10)
C4 0.0359(13) 0.0195(10) 0.0220(11) 0.0008(8) 0.0129(10) 0.0023(9)
C5 0.0226(10) 0.0172(9) 0.0156(9) -0.0016(7) 0.0069(8) -0.0031(8)
C6 0.0202(10) 0.0190(9) 0.0150(9) -0.0011(7) 0.0067(8) -0.0035(8)
C7 0.0233(11) 0.0219(10) 0.0180(10) 0.0018(8) 0.0083(9) 0.0002(8)
C8 0.0254(11) 0.0292(11) 0.0151(10) 0.0010(8) 0.0091(9) -0.0030(9)
C9 0.0241(11) 0.0263(11) 0.0185(10) -0.0028(8) 0.0096(9) -0.0013(8)
C10 0.0228(10) 0.0196(10) 0.0191(9) -0.0019(8) 0.0084(8) 0.0000(8)
C11 0.0312(12) 0.0234(11) 0.0255(11) -0.0037(9) 0.0157(10) -0.0028(9)
C12 0.0302(13) 0.0297(12) 0.0343(13) -0.0033(10) 0.0177(11) -0.0016(10)
C13 0.0290(12) 0.0294(12) 0.0225(11) -0.0052(9) 0.0096(10) -0.0041(10)
C14 0.0266(11) 0.0220(10) 0.0199(10) -0.0028(8) 0.0103(9) -0.0006(9)
C15 0.0401(14) 0.0199(10) 0.0198(11) -0.0008(8) 0.0097(10) -0.0065(9)
C16 0.0297(12) 0.0237(11) 0.0153(10) 0.0026(8) 0.0062(9) 0.0001(9)
C17 0.0307(12) 0.0204(10) 0.0180(10) 0.0007(8) 0.0085(9) 0.0028(9)
C18 0.0343(17) 0.067(2) 0.086(3) -0.001(2) 0.0016(18) -0.0088(17)
C19 0.048(3) 0.015(2) 0.041(3) -0.0006(19) 0.020(3) 0.003(2)
N1 0.0236(9) 0.0173(8) 0.0171(8) -0.0017(6) 0.0084(7) -0.0037(7)
N2 0.0210(9) 0.0186(8) 0.0134(8) -0.0006(6) 0.0064(7) -0.0024(7)
N3 0.0260(9) 0.0169(8) 0.0181(9) 0.0011(7) 0.0103(8) -0.0022(7)
N4 0.0265(10) 0.0341(11) 0.0288(11) -0.0037(9) 0.0108(9) -0.0048(9)
O1 0.0773(15) 0.0324(10) 0.0201(9) -0.0017(7) 0.0228(10) -0.0146(10)
O2 0.0452(11) 0.0229(8) 0.0327(10) 0.0044(7) 0.0139(9) 0.0068(8)
O3 0.0264(9) 0.0329(9) 0.0291(9) -0.0059(7) 0.0057(7) -0.0009(7)
O4 0.073(2) 0.0289(15) 0.0415(17) 0.000 -0.0042(16) 0.000
O5 0.120(5) 0.048(3) 0.043(3) 0.003(2) 0.041(3) 0.034(3)
F1 0.0402(9) 0.0461(9) 0.0372(9) 0.0109(7) 0.0224(7) 0.0077(7)
F2 0.0372(8) 0.0336(8) 0.0291(7) -0.0031(6) 0.0147(6) 0.0080(6)
F3 0.0881(15) 0.0456(10) 0.0660(13) 0.0107(9) 0.0557(12) -0.0008(10)
F4 0.0858(14) 0.0431(10) 0.0483(10) 0.0159(8) 0.0394(10) 0.0363(10)
F5 0.0507(11) 0.0780(13) 0.0206(8) 0.0044(8) 0.0063(7) 0.0245(10)
F6 0.0519(10) 0.0503(10) 0.0341(9) -0.0155(8) 0.0115(8) 0.0035(8)
P1 0.0410(4) 0.0288(3) 0.0209(3) 0.0053(2) 0.0170(3) 0.0101(3)
Re1 0.02475(4) 0.01679(4) 0.01236(4) 0.00070(3) 0.00700(3) -0.00082(3)

loop_
_atom_type_symbol
_atom_type_description
_atom_type_scat_dispersion_real
_atom_type_scat_dispersion_imag
_atom_type_scat_source
C C 0.0033 0.0016 'International Tables Vol C Tables 4.2.6.8 and 6.1.1.4'
H H 0.0000 0.0000 'International Tables Vol C Tables 4.2.6.8 and 6.1.1.4'
N N 0.0061 0.0033 'International Tables Vol C Tables 4.2.6.8 and 6.1.1.4'
O O 0.0106 0.0060 'International Tables Vol C Tables 4.2.6.8 and 6.1.1.4'
F F 0.0171 0.0103 'International Tables Vol C Tables 4.2.6.8 and 6.1.1.4'
P P 0.1023 0.0942 'International Tables Vol C Tables 4.2.6.8 and 6.1.1.4'
Re Re -1.0185 7.2310 'International Tables Vol C Tables 4.2.6.8 and 6.1.1.4'

loop_
_geom_angle_atom_site_label_1
_geom_angle_atom_site_label_2
_geom_angle_atom_site_label_3
_geom_angle
_geom_angle_site_symmetry_1
_geom_angle_site_symmetry_3
N1 C1 C2 122.6(2) . .
N1 C1 H1 118.7 . .
C2 C1 H1 118.7 . .
C1 C2 C3 118.8(2) . .
C1 C2 H2 120.6 . .
C3 C2 H2 120.6 . .
C2 C3 C4 119.4(2) . .
C2 C3 H3 120.3 . .
C4 C3 H3 120.3 . .
C3 C4 C5 119.4(2) . .
C3 C4 H4 120.3 . .
C5 C4 H4 120.3 . .
N1 C5 C4 121.22(19) . .
N1 C5 C6 115.40(18) . .
C4 C5 C6 123.37(19) . .
N2 C6 C7 121.44(19) . .
N2 C6 C5 115.71(18) . .
C7 C6 C5 122.84(19) . .
C8 C7 C6 119.1(2) . .
C8 C7 H7 120.4 . .
C6 C7 H7 120.4 . .
C9 C8 C7 119.6(2) . .
C9 C8 H8 120.2 . .
C7 C8 H8 120.2 . .
C8 C9 C10 118.7(2) . .
C8 C9 H9 120.7 . .
C10 C9 H9 120.7 . .
N2 C10 C9 122.3(2) . .
N2 C10 H10 118.8 . .
C9 C10 H10 118.8 . .
N3 C11 C12 121.2(2) . .
N3 C11 H11 119.4 . .
C12 C11 H11 119.4 . .
N4 C12 C11 123.2(2) . .
N4 C12 H12 118.4 . .
C11 C12 H12 118.4 . .
N4 C13 C14 122.8(2) . .
N4 C13 H13 118.6 . .
C14 C13 H13 118.6 . .
N3 C14 C13 121.3(2) . .
N3 C14 H14 119.3 . .
C13 C14 H14 119.3 . .
O1 C15 Re1 178.1(2) . .
O2 C16 Re1 177.0(2) . .
O3 C17 Re1 178.0(2) . .
C19 C18 C19 53.8(4) 2_556 .
O5 C19 C19 166.4(4) . 2_556
O5 C19 C18 119.4(6) . 2_556
C19 C19 C18 66.5(5) 2_556 2_556
O5 C19 C18 117.2(6) . .
C19 C19 C18 59.7(5) 2_556 .
C18 C19 C18 123.1(4) 2_556 .
C1 N1 C5 118.62(19) . .
C1 N1 Re1 124.22(15) . .
C5 N1 Re1 116.88(14) . .
C10 N2 C6 118.82(18) . .
C10 N2 Re1 124.59(14) . .
C6 N2 Re1 116.58(13) . .
C11 N3 C14 116.3(2) . .
C11 N3 Re1 122.87(15) . .
C14 N3 Re1 120.87(15) . .
C12 N4 C13 115.1(2) . .
F3 P1 F2 90.16(9) . .
F3 P1 F6 90.55(11) . .
F2 P1 F6 90.06(9) . .
F3 P1 F5 90.08(11) . .
F2 P1 F5 90.55(9) . .
F6 P1 F5 179.13(10) . .
F3 P1 F1 179.71(10) . .
F2 P1 F1 90.12(9) . .
F6 P1 F1 89.53(10) . .
F5 P1 F1 89.84(10) . .
F3 P1 F4 89.85(10) . .
F2 P1 F4 179.36(12) . .
F6 P1 F4 89.30(10) . .
F5 P1 F4 90.10(10) . .
F1 P1 F4 89.87(10) . .
C15 Re1 C17 88.29(10) . .
C15 Re1 C16 88.83(10) . .
C17 Re1 C16 91.39(10) . .
C15 Re1 N1 97.52(9) . .
C17 Re1 N1 94.04(8) . .
C16 Re1 N1 171.76(8) . .
C15 Re1 N2 172.71(9) . .
C17 Re1 N2 92.82(8) . .
C16 Re1 N2 98.34(8) . .
N1 Re1 N2 75.22(7) . .
C15 Re1 N3 94.00(9) . .
C17 Re1 N3 176.87(8) . .
C16 Re1 N3 90.79(8) . .
N1 Re1 N3 83.55(7) . .
N2 Re1 N3 84.65(6) . .

loop_
_geom_bond_atom_site_label_1
_geom_bond_atom_site_label_2
_geom_bond_distance
_geom_bond_site_symmetry_2
C1 N1 1.351(3) .
C1 C2 1.379(3) .
C1 H1 0.9575 .
C2 C3 1.381(3) .
C2 H2 0.9297 .
C3 C4 1.384(3) .
C3 H3 0.9395 .
C4 C5 1.389(3) .
C4 H4 0.9443 .
C5 N1 1.358(3) .
C5 C6 1.476(3) .
C6 N2 1.355(3) .
C6 C7 1.391(3) .
C7 C8 1.383(3) .
C7 H7 0.9014 .
C8 C9 1.383(3) .
C8 H8 0.9381 .
C9 C10 1.385(3) .
C9 H9 1.0078 .
C10 N2 1.350(3) .
C10 H10 0.9557 .
C11 N3 1.342(3) .
C11 C12 1.377(3) .
C11 H11 0.9119 .
C12 N4 1.335(3) .
C12 H12 0.9472 .
C13 N4 1.337(3) .
C13 C14 1.381(3) .
C13 H13 0.9561 .
C14 N3 1.346(3) .
C14 H14 0.9242 .
C15 O1 1.149(3) .
C15 Re1 1.921(2) .
C16 O2 1.149(3) .
C16 Re1 1.927(2) .
C17 O3 1.149(3) .
C17 Re1 1.925(2) .
C18 C19 1.412(7) 2_556
C18 C19 1.499(7) .
C19 O5 1.193(6) .
C19 C19 1.319(10) 2_556
C19 C18 1.412(7) 2_556
N1 Re1 2.1642(18) .
N2 Re1 2.1740(17) .
N3 Re1 2.2092(19) .
F1 P1 1.6018(16) .
F2 P1 1.5943(15) .
F3 P1 1.5897(18) .
F4 P1 1.6040(17) .
F5 P1 1.5994(18) .
F6 P1 1.5989(18) .
